data_4001100
loop_
_publ_author_name
'John, \/Lukasz'
'Utko, J\'ozef'
'Szafert, S\/lawomir'
'Jerzykiewicz, Lucjan B.'
'K\,epi\'nski, Leszek'
'Sobota, Piotr'

_publ_section_title
;
 Synthesis and Characterization of Mixed-Metal Aryloxo-Organometallic
 Precursors for Oxide--Ceramic Materials
;
_journal_coden_ASTM CMATEX
_journal_issue 13
_journal_name_full 'Chemistry of Materials'
_journal_page_first 4231
_journal_page_last 4239
_journal_paper_doi 10.1021/cm702262n
_journal_volume 20
_journal_year 2008
_chemical_formula_moiety 'C44 H54 Ba O8 Zn2'
_chemical_formula_sum 'C44 H54 Ba O8 Zn2'
_chemical_formula_weight 978.95
_space_group_IT_number 2
_symmetry_cell_setting triclinic
_symmetry_Int_Tables_number 2
_symmetry_space_group_name_Hall '-P 1'
_symmetry_space_group_name_H-M 'P -1'
_atom_sites_solution_hydrogens geom
_atom_sites_solution_primary direct
_atom_sites_solution_secondary difmap
_audit_creation_method SHELXL-97
_cell_angle_alpha 89.19(4)
_cell_angle_beta 82.22(5)
_cell_angle_gamma 70.33(5)
_cell_formula_units_Z 2
_cell_length_a 10.508(5)
_cell_length_b 11.444(5)
_cell_length_c 19.927(5)
_cell_measurement_reflns_used 8621
_cell_measurement_temperature 100(1)
_cell_measurement_theta_max 26
_cell_measurement_theta_min 3
_cell_volume 2234.4(17)
_computing_cell_refinement 'Oxford Diffraion software, CrystAlis 1.171'
_computing_data_collection 'Oxford Diffraion software, CrystAlis 1.171'
_computing_data_reduction 'Oxford Diffraion software, CrystAlis 1.171'
_computing_molecular_graphics 'SHELXTL-NT V5.1, Bruker AXS 1999'
_computing_publication_material 'SHELXTL-NT V5.1, Bruker AXS 1999'
_computing_structure_refinement 'SHELXTL-NT V5.1, Bruker AXS 1999'
_computing_structure_solution 'SHELXTL-NT V5.1, Bruker AXS 1999'
_diffrn_ambient_temperature 100(1)
_diffrn_measured_fraction_theta_full 0.983
_diffrn_measured_fraction_theta_max 0.983
_diffrn_measurement_device_type 'Kuma KM4CCD kappa-axis diffractometer'
_diffrn_measurement_method \w
_diffrn_radiation_monochromator graphite
_diffrn_radiation_source 'fine-focus sealed tube'
_diffrn_radiation_type MoK\a
_diffrn_radiation_wavelength 0.71073
_diffrn_reflns_av_R_equivalents 0.0304
_diffrn_reflns_av_sigmaI/netI 0.0320
_diffrn_reflns_limit_h_max 13
_diffrn_reflns_limit_h_min -13
_diffrn_reflns_limit_k_max 15
_diffrn_reflns_limit_k_min -15
_diffrn_reflns_limit_l_max 26
_diffrn_reflns_limit_l_min -25
_diffrn_reflns_number 27794
_diffrn_reflns_theta_full 28.00
_diffrn_reflns_theta_max 28.00
_diffrn_reflns_theta_min 3.25
_exptl_absorpt_coefficient_mu 1.984
_exptl_absorpt_correction_T_max 0.85
_exptl_absorpt_correction_T_min 0.55
_exptl_absorpt_correction_type analytical
_exptl_absorpt_process_details 'Oxford Diffraion software, CrystAlis 1.171'
_exptl_crystal_colour colorless
_exptl_crystal_density_diffrn 1.454
_exptl_crystal_density_method 'not measured'
_exptl_crystal_description pillars
_exptl_crystal_F_000 996
_exptl_crystal_size_max 0.30
_exptl_crystal_size_mid 0.15
_exptl_crystal_size_min 0.15
_refine_diff_density_max 0.555
_refine_diff_density_min -0.762
_refine_diff_density_rms 0.086
_refine_ls_extinction_method none
_refine_ls_goodness_of_fit_ref 1.065
_refine_ls_hydrogen_treatment constr
_refine_ls_matrix_type full
_refine_ls_number_parameters 506
_refine_ls_number_reflns 10605
_refine_ls_number_restraints 0
_refine_ls_restrained_S_all 1.065
_refine_ls_R_factor_all 0.0365
_refine_ls_R_factor_gt 0.0288
_refine_ls_shift/su_max 0.001
_refine_ls_shift/su_mean 0.000
_refine_ls_structure_factor_coef Fsqd
_refine_ls_weighting_details 'calc w=1/[\s^2^(Fo^2^)+(0.0307P)^2^+2.4869P] where P=(Fo^2^+2Fc^2^)/3'
_refine_ls_weighting_scheme calc
_refine_ls_wR_factor_gt 0.0685
_refine_ls_wR_factor_ref 0.0708
_reflns_number_gt 9337
_reflns_number_total 10605
_reflns_threshold_expression >2sigma(I)
_cod_data_source_file cm702262n-file.004.cif
_cod_data_source_block for_complex_4_john14an
_cod_depositor_comments
;
The following automatic conversions were performed:

'_symmetry_cell_setting' value 'Triclinic' changed to 'triclinic'
according to /home/saulius/struct/CIF-dictionaries/cif_core.dic
dictionary named 'cif_core.dic' version 2.4.1 from 2010-06-29.

Automatic conversion script
Id: cif_fix_values 1715 2011-07-08 13:25:40Z adriana 

 Updated bibliographic information.

 Antanas Vaitkus,
 2019-09-24
;
_cod_database_code 4001100

loop_
_symmetry_equiv_pos_site_id
_symmetry_equiv_pos_as_xyz
1 x,y,z
2 -x,-y,-z

loop_
_atom_site_label
_atom_site_type_symbol
_atom_site_fract_x
_atom_site_fract_y
_atom_site_fract_z
_atom_site_U_iso_or_equiv
_atom_site_adp_type
_atom_site_occupancy
_atom_site_symmetry_multiplicity
_atom_site_calc_flag
_atom_site_refinement_flags
Ba Ba -0.097048(14) 0.549809(13) 0.260393(7) 0.01309(4) Uani 1 1 d .
Zn1 Zn -0.10211(3) 0.37038(3) 0.099666(14) 0.01672(7) Uani 1 1 d .
Zn2 Zn -0.01767(3) 0.68724(3) 0.418414(14) 0.01699(7) Uani 1 1 d .
O10 O -0.34661(18) 0.51724(18) 0.31163(9) 0.0216(4) Uani 1 1 d .
O11 O -0.23222(18) 0.44710(18) 0.17954(9) 0.0210(4) Uani 1 1 d .
O20 O 0.10217(18) 0.63676(16) 0.18423(9) 0.0176(4) Uani 1 1 d .
O21 O -0.00525(17) 0.47637(16) 0.12722(9) 0.0167(3) Uani 1 1 d .
O30 O -0.25370(18) 0.79183(16) 0.23306(9) 0.0184(4) Uani 1 1 d .
O31 O -0.14891(18) 0.74111(16) 0.35443(9) 0.0184(4) Uani 1 1 d .
O40 O 0.0749(2) 0.30920(16) 0.29881(9) 0.0225(4) Uani 1 1 d .
O41 O 0.01419(18) 0.52243(16) 0.37920(9) 0.0184(4) Uani 1 1 d .
C1 C -0.0452(3) 0.2134(3) 0.04700(14) 0.0243(6) Uani 1 1 d .
H1A H -0.0620 0.2320 -0.0003 0.029 Uiso 1 1 calc R
H1B H 0.0543 0.1720 0.0463 0.029 Uiso 1 1 calc R
C2 C -0.1169(4) 0.1247(3) 0.0736(3) 0.0608(13) Uani 1 1 d .
H2A H -0.0791 0.0469 0.0465 0.091 Uiso 1 1 calc R
H2B H -0.2147 0.1618 0.0707 0.091 Uiso 1 1 calc R
H2C H -0.1037 0.1078 0.1210 0.091 Uiso 1 1 calc R
C3 C 0.0808(3) 0.7614(3) 0.47235(14) 0.0232(5) Uani 1 1 d .
H3A H 0.0228 0.7916 0.5163 0.028 Uiso 1 1 calc R
H3B H 0.1644 0.6949 0.4820 0.028 Uiso 1 1 calc R
C4 C 0.1227(3) 0.8686(3) 0.44152(16) 0.0291(6) Uani 1 1 d .
H4A H 0.1630 0.9025 0.4747 0.044 Uiso 1 1 calc R
H4B H 0.0421 0.9338 0.4292 0.044 Uiso 1 1 calc R
H4C H 0.1898 0.8381 0.4010 0.044 Uiso 1 1 calc R
C11 C -0.4332(3) 0.5439(3) 0.37921(13) 0.0220(5) Uani 1 1 d .
C12 C -0.5536(3) 0.4958(3) 0.37258(14) 0.0262(6) Uani 1 1 d .
H12A H -0.5502 0.4252 0.4024 0.031 Uiso 1 1 calc R
H12B H -0.6427 0.5627 0.3843 0.031 Uiso 1 1 calc R
C13 C -0.5313(3) 0.4554(2) 0.29901(13) 0.0187(5) Uani 1 1 d .
C14 C -0.6054(3) 0.4081(3) 0.26045(14) 0.0224(5) Uani 1 1 d .
H14A H -0.6896 0.3997 0.2796 0.027 Uiso 1 1 calc R
C15 C -0.5519(3) 0.3738(3) 0.19318(14) 0.0250(6) Uani 1 1 d .
H15A H -0.6013 0.3423 0.1660 0.030 Uiso 1 1 calc R
C16 C -0.4274(3) 0.3843(3) 0.16425(13) 0.0232(6) Uani 1 1 d .
H16A H -0.3935 0.3582 0.1183 0.028 Uiso 1 1 calc R
C17 C -0.3519(3) 0.4324(2) 0.20170(13) 0.0186(5) Uani 1 1 d .
C18 C -0.4103(3) 0.4678(2) 0.26907(12) 0.0172(5) Uani 1 1 d .
C19 C -0.4815(3) 0.6828(3) 0.39097(17) 0.0346(7) Uani 1 1 d .
H19A H -0.4025 0.7105 0.3888 0.052 Uiso 1 1 calc R
H19B H -0.5364 0.7048 0.4357 0.052 Uiso 1 1 calc R
H19C H -0.5371 0.7232 0.3560 0.052 Uiso 1 1 calc R
C20 C -0.3398(3) 0.4734(3) 0.42800(15) 0.0318(7) Uani 1 1 d .
H20A H -0.2590 0.4988 0.4240 0.048 Uiso 1 1 calc R
H20B H -0.3117 0.3841 0.4174 0.048 Uiso 1 1 calc R
H20C H -0.3879 0.4911 0.4744 0.048 Uiso 1 1 calc R
C21 C 0.1620(3) 0.7371(3) 0.18869(14) 0.0251(6) Uani 1 1 d .
C22 C 0.2960(3) 0.6912(3) 0.13868(16) 0.0343(7) Uani 1 1 d .
H22A H 0.3167 0.7614 0.1159 0.041 Uiso 1 1 calc R
H22B H 0.3738 0.6431 0.1620 0.041 Uiso 1 1 calc R
C23 C 0.2645(3) 0.6102(3) 0.08916(14) 0.0236(6) Uani 1 1 d .
C24 C 0.3256(3) 0.5619(3) 0.02488(14) 0.0262(6) Uani 1 1 d .
H24A H 0.4003 0.5828 0.0024 0.031 Uiso 1 1 calc R
C25 C 0.2746(3) 0.4815(3) -0.00605(13) 0.0214(5) Uani 1 1 d .
H25A H 0.3155 0.4471 -0.0500 0.026 Uiso 1 1 calc R
C26 C 0.1638(2) 0.4508(2) 0.02680(12) 0.0160(5) Uani 1 1 d .
H26A H 0.1313 0.3957 0.0047 0.019 Uiso 1 1 calc R
C27 C 0.1003(2) 0.5002(2) 0.09176(12) 0.0132(4) Uani 1 1 d .
C28 C 0.1544(2) 0.5800(2) 0.12034(12) 0.0156(5) Uani 1 1 d .
C29 C 0.1803(3) 0.7497(3) 0.26181(15) 0.0312(7) Uani 1 1 d .
H29A H 0.0909 0.7771 0.2900 0.047 Uiso 1 1 calc R
H29B H 0.2256 0.8109 0.2660 0.047 Uiso 1 1 calc R
H29C H 0.2364 0.6692 0.2769 0.047 Uiso 1 1 calc R
C30 C 0.0613(3) 0.8538(3) 0.16488(15) 0.0317(7) Uani 1 1 d .
H30A H -0.0260 0.8746 0.1946 0.048 Uiso 1 1 calc R
H30B H 0.0478 0.8398 0.1184 0.048 Uiso 1 1 calc R
H30C H 0.0971 0.9224 0.1662 0.048 Uiso 1 1 calc R
C31 C -0.3420(3) 0.8482(3) 0.18087(15) 0.0254(6) Uani 1 1 d .
C32 C -0.3735(3) 0.9895(3) 0.19083(15) 0.0255(6) Uani 1 1 d .
H32A H -0.3140 1.0196 0.1574 0.031 Uiso 1 1 calc R
H32B H -0.4701 1.0365 0.1867 0.031 Uiso 1 1 calc R
C33 C -0.3438(3) 1.0017(2) 0.26187(14) 0.0218(5) Uani 1 1 d .
C34 C -0.3694(3) 1.1031(3) 0.30587(16) 0.0292(6) Uani 1 1 d .
H34A H -0.4182 1.1850 0.2937 0.035 Uiso 1 1 calc R
C35 C -0.3212(3) 1.0804(3) 0.36831(16) 0.0292(6) Uani 1 1 d .
H35A H -0.3392 1.1481 0.3994 0.035 Uiso 1 1 calc R
C36 C -0.2474(3) 0.9616(2) 0.38630(14) 0.0233(5) Uani 1 1 d .
H36A H -0.2153 0.9498 0.4291 0.028 Uiso 1 1 calc R
C37 C -0.2195(2) 0.8590(2) 0.34246(13) 0.0175(5) Uani 1 1 d .
C38 C -0.2730(2) 0.8848(2) 0.28126(13) 0.0173(5) Uani 1 1 d .
C39 C -0.4712(4) 0.8155(3) 0.1992(2) 0.0519(11) Uani 1 1 d .
H39A H -0.4475 0.7251 0.1987 0.078 Uiso 1 1 calc R
H39B H -0.5337 0.8504 0.1660 0.078 Uiso 1 1 calc R
H39C H -0.5154 0.8501 0.2445 0.078 Uiso 1 1 calc R
C40 C -0.2608(4) 0.7919(3) 0.11394(17) 0.0492(10) Uani 1 1 d .
H40A H -0.2314 0.7011 0.1156 0.074 Uiso 1 1 calc R
H40B H -0.1806 0.8180 0.1049 0.074 Uiso 1 1 calc R
H40C H -0.3178 0.8197 0.0778 0.074 Uiso 1 1 calc R
C41 C 0.1115(3) 0.1773(2) 0.27569(14) 0.0257(6) Uani 1 1 d .
C42 C 0.2248(4) 0.1030(3) 0.31733(16) 0.0354(7) Uani 1 1 d .
H42A H 0.2079 0.0278 0.3355 0.042 Uiso 1 1 calc R
H42B H 0.3157 0.0782 0.2894 0.042 Uiso 1 1 calc R
C43 C 0.2147(3) 0.1931(2) 0.37347(14) 0.0235(6) Uani 1 1 d .
C44 C 0.2794(3) 0.1800(3) 0.43125(15) 0.0263(6) Uani 1 1 d .
H44A H 0.3399 0.1018 0.4421 0.032 Uiso 1 1 calc R
C45 C 0.2525(3) 0.2849(3) 0.47238(14) 0.0235(6) Uani 1 1 d .
H45A H 0.2954 0.2781 0.5120 0.028 Uiso 1 1 calc R
C46 C 0.1633(3) 0.4005(2) 0.45664(13) 0.0182(5) Uani 1 1 d .
H46A H 0.1464 0.4705 0.4859 0.022 Uiso 1 1 calc R
C47 C 0.0986(2) 0.4152(2) 0.39859(12) 0.0149(5) Uani 1 1 d .
C48 C 0.1280(3) 0.3077(2) 0.35871(12) 0.0176(5) Uani 1 1 d .
C49 C -0.0173(4) 0.1460(3) 0.2916(2) 0.0448(9) Uani 1 1 d .
H49A H -0.0869 0.1989 0.2658 0.067 Uiso 1 1 calc R
H49B H -0.0504 0.1601 0.3402 0.067 Uiso 1 1 calc R
H49C H 0.0017 0.0587 0.2791 0.067 Uiso 1 1 calc R
C50 C 0.1646(3) 0.1716(3) 0.20069(15) 0.0317(7) Uani 1 1 d .
H50A H 0.0916 0.2230 0.1763 0.048 Uiso 1 1 calc R
H50B H 0.1949 0.0855 0.1834 0.048 Uiso 1 1 calc R
H50C H 0.2415 0.2027 0.1940 0.048 Uiso 1 1 calc R

loop_
_atom_site_aniso_label
_atom_site_aniso_U_11
_atom_site_aniso_U_22
_atom_site_aniso_U_33
_atom_site_aniso_U_23
_atom_site_aniso_U_13
_atom_site_aniso_U_12
Ba 0.01617(7) 0.01397(7) 0.01084(7) -0.00238(5) 0.00000(5) -0.00793(5)
Zn1 0.01997(15) 0.01876(14) 0.01455(14) -0.00628(11) 0.00283(11) -0.01232(12)
Zn2 0.02278(15) 0.01506(14) 0.01503(14) -0.00301(11) -0.00385(11) -0.00825(12)
O10 0.0206(9) 0.0373(11) 0.0118(9) -0.0080(8) 0.0041(7) -0.0181(8)
O11 0.0210(9) 0.0302(10) 0.0168(9) -0.0086(8) 0.0054(7) -0.0180(8)
O20 0.0207(9) 0.0200(9) 0.0163(9) -0.0067(7) 0.0020(7) -0.0137(7)
O21 0.0178(8) 0.0200(9) 0.0157(8) -0.0050(7) 0.0029(7) -0.0126(7)
O30 0.0215(9) 0.0161(8) 0.0179(9) -0.0019(7) -0.0079(7) -0.0045(7)
O31 0.0225(9) 0.0144(8) 0.0177(9) -0.0031(7) -0.0048(7) -0.0046(7)
O40 0.0382(11) 0.0143(8) 0.0159(9) -0.0027(7) -0.0043(8) -0.0098(8)
O41 0.0263(9) 0.0137(8) 0.0162(9) -0.0024(7) -0.0056(7) -0.0068(7)
C1 0.0328(15) 0.0222(13) 0.0199(13) -0.0069(11) -0.0012(11) -0.0125(12)
C2 0.053(2) 0.0221(16) 0.104(4) -0.0192(19) 0.023(2) -0.0213(16)
C3 0.0315(14) 0.0234(13) 0.0193(13) -0.0025(10) -0.0054(11) -0.0145(12)
C4 0.0331(16) 0.0272(14) 0.0329(16) -0.0037(12) -0.0045(12) -0.0178(13)
C11 0.0207(13) 0.0361(15) 0.0105(12) -0.0066(10) 0.0055(9) -0.0141(11)
C12 0.0239(14) 0.0428(17) 0.0166(13) -0.0046(12) 0.0040(10) -0.0197(13)
C13 0.0196(12) 0.0219(12) 0.0160(12) -0.0014(10) 0.0019(9) -0.0102(10)
C14 0.0188(12) 0.0276(14) 0.0243(14) -0.0015(11) 0.0020(10) -0.0144(11)
C15 0.0265(14) 0.0330(15) 0.0229(14) -0.0070(11) 0.0004(11) -0.0209(12)
C16 0.0264(14) 0.0332(15) 0.0145(12) -0.0092(11) 0.0038(10) -0.0179(12)
C17 0.0216(12) 0.0222(12) 0.0151(12) -0.0030(10) 0.0038(9) -0.0137(10)
C18 0.0194(12) 0.0218(12) 0.0140(12) -0.0016(10) -0.0018(9) -0.0118(10)
C19 0.0290(15) 0.0386(17) 0.0350(17) -0.0102(14) 0.0118(13) -0.0158(14)
C20 0.0301(15) 0.0492(19) 0.0184(14) -0.0008(13) 0.0010(11) -0.0179(14)
C21 0.0297(14) 0.0312(15) 0.0229(14) -0.0109(11) 0.0056(11) -0.0244(12)
C22 0.0338(16) 0.052(2) 0.0299(16) -0.0151(14) 0.0086(12) -0.0355(15)
C23 0.0227(13) 0.0317(15) 0.0219(14) -0.0077(11) 0.0032(10) -0.0185(12)
C24 0.0219(13) 0.0356(15) 0.0251(14) -0.0065(12) 0.0061(11) -0.0184(12)
C25 0.0187(12) 0.0254(13) 0.0170(13) -0.0057(10) 0.0059(10) -0.0065(10)
C26 0.0172(11) 0.0145(11) 0.0170(12) -0.0029(9) -0.0014(9) -0.0066(9)
C27 0.0119(10) 0.0132(11) 0.0145(11) 0.0014(9) -0.0014(8) -0.0045(9)
C28 0.0146(11) 0.0187(12) 0.0141(12) -0.0031(9) 0.0007(9) -0.0072(9)
C29 0.0338(16) 0.0415(17) 0.0265(15) -0.0124(13) -0.0004(12) -0.0244(14)
C30 0.0527(19) 0.0246(14) 0.0254(15) -0.0049(12) 0.0018(13) -0.0253(14)
C31 0.0257(14) 0.0209(13) 0.0318(16) 0.0017(11) -0.0180(12) -0.0055(11)
C32 0.0254(14) 0.0212(13) 0.0327(16) 0.0062(11) -0.0118(12) -0.0087(11)
C33 0.0203(13) 0.0195(13) 0.0274(14) 0.0016(11) -0.0048(10) -0.0088(10)
C34 0.0323(15) 0.0142(12) 0.0403(17) 0.0001(12) -0.0071(13) -0.0058(11)
C35 0.0355(16) 0.0153(13) 0.0345(16) -0.0095(12) -0.0032(13) -0.0059(12)
C36 0.0293(14) 0.0191(13) 0.0212(13) -0.0060(10) -0.0015(11) -0.0081(11)
C37 0.0175(12) 0.0155(11) 0.0202(13) -0.0038(10) 0.0009(9) -0.0079(10)
C38 0.0146(11) 0.0152(11) 0.0224(13) -0.0042(10) 0.0011(9) -0.0065(9)
C39 0.0404(19) 0.0276(16) 0.104(3) 0.0215(19) -0.046(2) -0.0195(15)
C40 0.070(3) 0.0388(19) 0.0284(18) -0.0061(14) -0.0286(17) 0.0040(18)
C41 0.0392(16) 0.0152(12) 0.0232(14) -0.0075(10) 0.0021(12) -0.0121(12)
C42 0.056(2) 0.0189(14) 0.0272(16) -0.0035(12) -0.0049(14) -0.0070(14)
C43 0.0293(14) 0.0175(12) 0.0197(13) -0.0015(10) 0.0043(11) -0.0057(11)
C44 0.0275(14) 0.0200(13) 0.0257(15) 0.0036(11) -0.0003(11) -0.0018(11)
C45 0.0227(13) 0.0265(14) 0.0213(13) 0.0034(11) -0.0035(10) -0.0083(11)
C46 0.0207(12) 0.0190(12) 0.0161(12) -0.0015(10) -0.0003(9) -0.0089(10)
C47 0.0165(11) 0.0163(11) 0.0131(11) -0.0008(9) 0.0017(9) -0.0085(9)
C48 0.0243(13) 0.0181(12) 0.0122(11) -0.0013(9) 0.0014(9) -0.0109(10)
C49 0.050(2) 0.0280(16) 0.058(2) -0.0184(16) 0.0170(17) -0.0240(16)
C50 0.0416(17) 0.0267(15) 0.0240(15) -0.0070(12) 0.0004(13) -0.0093(13)

loop_
_atom_type_symbol
_atom_type_description
_atom_type_scat_dispersion_real
_atom_type_scat_dispersion_imag
_atom_type_scat_source
C C 0.0033 0.0016 'International Tables Vol C Tables 4.2.6.8 and 6.1.1.4'
H H 0.0000 0.0000 'International Tables Vol C Tables 4.2.6.8 and 6.1.1.4'
O O 0.0106 0.0060 'International Tables Vol C Tables 4.2.6.8 and 6.1.1.4'
Zn Zn 0.2839 1.4301 'International Tables Vol C Tables 4.2.6.8 and 6.1.1.4'
Ba Ba -0.3244 2.2819 'International Tables Vol C Tables 4.2.6.8 and 6.1.1.4'

loop_
_geom_angle_atom_site_label_1
_geom_angle_atom_site_label_2
_geom_angle_atom_site_label_3
_geom_angle
_geom_angle_publ_flag
O10 Ba O11 58.65(11) yes
O10 Ba O20 162.43(11) yes
O10 Ba O21 114.63(11) yes
O10 Ba O30 86.41(11) yes
O10 Ba O31 90.45(11) yes
O10 Ba O40 95.53(12) yes
O10 Ba O41 98.14(11) yes
O11 Ba O20 113.37(11) yes
O11 Ba O21 55.99(11) yes
O11 Ba O30 92.22(11) yes
O11 Ba O31 140.74(12) yes
O11 Ba O40 93.22(11) yes
O11 Ba O41 143.44(11) yes
O20 Ba O21 59.54(11) yes
O20 Ba O30 78.03(11) yes
O20 Ba O31 88.69(11) yes
O20 Ba O40 100.73(11) yes
O20 Ba O41 95.96(11) yes
O21 Ba O30 95.08(11) yes
O21 Ba O31 144.15(11) yes
O21 Ba O40 88.84(11) yes
O21 Ba O41 136.42(11) yes
O30 Ba O31 59.71(11) yes
O30 Ba O40 174.46(11) yes
O30 Ba O41 115.77(11) yes
O31 Ba O40 115.01(11) yes
O31 Ba O41 56.24(11) yes
O40 Ba O41 58.85(11) yes
O11 Zn1 O21 83.35(13) yes
O11 Zn1 C1 136.77(15) yes
O21 Zn1 C1 133.82(15) yes
O31 Zn2 O41 83.46(13) yes
O31 Zn2 C3 137.90(15) yes
O41 Zn2 C3 135.76(15) yes
Ba O10 C11 133.18(19) yes
Ba O10 C18 118.95(18) yes
C11 O10 C18 107.9(2) yes
Ba O11 Zn1 106.92(13) yes
Ba O11 C17 123.01(18) yes
Zn1 O11 C17 128.49(19) yes
Ba O20 C21 138.95(18) yes
Ba O20 C28 115.00(17) yes
C21 O20 C28 105.7(2) yes
Ba O21 Zn1 108.93(13) yes
Ba O21 C27 123.02(17) yes
Zn1 O21 C27 127.61(18) yes
Ba O30 C31 134.67(19) yes
Ba O30 C38 117.79(17) yes
C31 O30 C38 107.0(2) yes
Ba O31 Zn2 108.41(12) yes
Ba O31 C37 122.23(18) yes
Zn2 O31 C37 125.80(19) yes
Ba O40 C41 136.89(18) yes
Ba O40 C48 115.84(16) yes
C41 O40 C48 106.8(2) yes
Ba O41 Zn2 108.68(12) yes
Ba O41 C47 124.15(17) yes
Zn2 O41 C47 125.91(19) yes
Zn1 C1 C2 114.4(3) yes
Zn2 C3 C4 117.3(2) yes
O10 C11 C12 105.4(2) yes
O10 C11 C19 106.3(3) yes
O10 C11 C20 104.6(3) yes
C12 C11 C19 112.0(3) no
C12 C11 C20 114.0(3) no
C19 C11 C20 113.5(3) no
C11 C12 C13 103.9(3) no
C12 C13 C14 132.5(3) no
C12 C13 C18 108.2(3) no
C14 C13 C18 119.3(3) no
C13 C14 C15 117.8(3) no
C14 C15 C16 122.0(3) no
C15 C16 C17 121.3(3) no
O11 C17 C16 126.6(3) yes
O11 C17 C18 118.4(3) yes
C16 C17 C18 115.0(3) no
O10 C18 C13 114.4(2) yes
O10 C18 C17 121.0(3) yes
C13 C18 C17 124.6(3) no
O20 C21 C22 103.6(3) yes
O20 C21 C29 107.3(3) yes
O20 C21 C30 106.5(3) yes
C22 C21 C29 114.9(3) no
C22 C21 C30 111.6(3) no
C29 C21 C30 112.2(3) no
C21 C22 C23 102.4(3) no
C22 C23 C24 133.0(3) no
C22 C23 C28 107.2(3) no
C24 C23 C28 119.8(3) no
C23 C24 C25 118.3(3) no
C24 C25 C26 121.1(3) no
C25 C26 C27 121.1(2) no
O21 C27 C26 125.6(2) yes
O21 C27 C28 118.8(2) yes
C26 C27 C28 115.7(2) no
O20 C28 C23 113.4(2) yes
O20 C28 C27 122.5(2) yes
C23 C28 C27 124.1(3) no
O30 C31 C32 104.3(3) yes
O30 C31 C39 105.8(3) yes
O30 C31 C40 105.9(3) yes
C32 C31 C39 110.6(3) no
C32 C31 C40 115.5(3) no
C39 C31 C40 113.8(3) no
C31 C32 C33 103.3(3) no
C32 C33 C34 133.2(3) no
C32 C33 C38 107.4(2) no
C34 C33 C38 119.3(3) no
C33 C34 C35 117.8(3) no
C34 C35 C36 121.9(3) no
C35 C36 C37 121.1(3) no
O31 C37 C36 126.0(2) yes
O31 C37 C38 118.5(2) yes
C36 C37 C38 115.5(2) no
O30 C38 C33 113.9(2) yes
O30 C38 C37 121.7(2) yes
C33 C38 C37 124.4(2) no
O40 C41 C42 105.1(2) yes
O40 C41 C49 105.9(3) yes
O40 C41 C50 106.1(2) yes
C42 C41 C49 113.0(3) no
C42 C41 C50 111.7(3) no
C49 C41 C50 114.2(3) no
C41 C42 C43 103.4(3) no
C42 C43 C44 132.1(3) no
C42 C43 C48 108.0(3) no
C44 C43 C48 119.8(3) no
C43 C44 C45 118.0(3) no
C44 C45 C46 121.3(3) no
C45 C46 C47 121.4(2) no
O41 C47 C46 125.2(2) yes
O41 C47 C48 119.2(2) yes
C46 C47 C48 115.6(2) no
O40 C48 C43 114.2(2) yes
O40 C48 C47 121.9(2) yes
C43 C48 C47 123.9(3) no
Zn1 C1 H1A 109.00 no
Zn1 C1 H1B 109.00 no
C2 C1 H1A 109.00 no
C2 C1 H1B 109.00 no
H1A C1 H1B 108.00 no
C1 C2 H2A 110.00 no
C1 C2 H2B 109.00 no
C1 C2 H2C 109.00 no
H2A C2 H2B 109.00 no
H2A C2 H2C 109.00 no
H2B C2 H2C 109.00 no
Zn2 C3 H3A 108.00 no
Zn2 C3 H3B 108.00 no
C4 C3 H3A 108.00 no
C4 C3 H3B 108.00 no
H3A C3 H3B 107.00 no
C3 C4 H4A 109.00 no
C3 C4 H4B 109.00 no
C3 C4 H4C 109.00 no
H4A C4 H4B 109.00 no
H4A C4 H4C 109.00 no
H4B C4 H4C 110.00 no
C11 C12 H12A 111.00 no
C11 C12 H12B 111.00 no
C13 C12 H12A 111.00 no
C13 C12 H12B 111.00 no
H12A C12 H12B 109.00 no
C13 C14 H14A 121.00 no
C15 C14 H14A 121.00 no
C14 C15 H15A 119.00 no
C16 C15 H15A 119.00 no
C15 C16 H16A 119.00 no
C17 C16 H16A 119.00 no
C11 C19 H19A 109.00 no
C11 C19 H19B 109.00 no
C11 C19 H19C 109.00 no
H19A C19 H19B 110.00 no
H19A C19 H19C 109.00 no
H19B C19 H19C 109.00 no
C11 C20 H20A 110.00 no
C11 C20 H20B 109.00 no
C11 C20 H20C 110.00 no
H20A C20 H20B 109.00 no
H20A C20 H20C 109.00 no
H20B C20 H20C 109.00 no
C21 C22 H22A 111.00 no
C21 C22 H22B 111.00 no
C23 C22 H22A 111.00 no
C23 C22 H22B 111.00 no
H22A C22 H22B 109.00 no
C23 C24 H24A 121.00 no
C25 C24 H24A 121.00 no
C24 C25 H25A 119.00 no
C26 C25 H25A 119.00 no
C25 C26 H26A 119.00 no
C27 C26 H26A 120.00 no
C21 C29 H29A 110.00 no
C21 C29 H29B 109.00 no
C21 C29 H29C 109.00 no
H29A C29 H29B 110.00 no
H29A C29 H29C 109.00 no
H29B C29 H29C 109.00 no
C21 C30 H30A 109.00 no
C21 C30 H30B 109.00 no
C21 C30 H30C 109.00 no
H30A C30 H30B 109.00 no
H30A C30 H30C 110.00 no
H30B C30 H30C 109.00 no
C31 C32 H32A 111.00 no
C31 C32 H32B 111.00 no
C33 C32 H32A 111.00 no
C33 C32 H32B 111.00 no
H32A C32 H32B 109.00 no
C33 C34 H34A 121.00 no
C35 C34 H34A 121.00 no
C34 C35 H35A 119.00 no
C36 C35 H35A 119.00 no
C35 C36 H36A 120.00 no
C37 C36 H36A 119.00 no
C31 C39 H39A 109.00 no
C31 C39 H39B 109.00 no
C31 C39 H39C 109.00 no
H39A C39 H39B 109.00 no
H39A C39 H39C 110.00 no
H39B C39 H39C 110.00 no
C31 C40 H40A 109.00 no
C31 C40 H40B 110.00 no
C31 C40 H40C 109.00 no
H40A C40 H40B 110.00 no
H40A C40 H40C 109.00 no
H40B C40 H40C 110.00 no
C41 C42 H42A 111.00 no
C41 C42 H42B 111.00 no
C43 C42 H42A 111.00 no
C43 C42 H42B 111.00 no
H42A C42 H42B 109.00 no
C43 C44 H44A 121.00 no
C45 C44 H44A 121.00 no
C44 C45 H45A 119.00 no
C46 C45 H45A 119.00 no
C45 C46 H46A 119.00 no
C47 C46 H46A 119.00 no
C41 C49 H49A 109.00 no
C41 C49 H49B 109.00 no
C41 C49 H49C 109.00 no
H49A C49 H49B 110.00 no
H49A C49 H49C 109.00 no
H49B C49 H49C 109.00 no
C41 C50 H50A 109.00 no
C41 C50 H50B 109.00 no
C41 C50 H50C 109.00 no
H50A C50 H50B 109.00 no
H50A C50 H50C 109.00 no
H50B C50 H50C 110.00 no

loop_
_geom_bond_atom_site_label_1
_geom_bond_atom_site_label_2
_geom_bond_distance
_geom_bond_publ_flag
Ba O10 2.825(2) yes
Ba O11 2.792(2) yes
Ba O20 2.859(2) yes
Ba O21 2.739(2) yes
Ba O30 2.794(2) yes
Ba O31 2.763(2) yes
Ba O40 2.897(2) yes
Ba O41 2.748(2) yes
Zn1 O11 1.953(2) yes
Zn1 O21 1.952(2) yes
Zn1 C1 1.961(3) yes
Zn2 O31 1.947(2) yes
Zn2 O41 1.956(2) yes
Zn2 C3 1.966(3) yes
O10 C11 1.492(3) yes
O10 C18 1.382(3) yes
O11 C17 1.340(4) yes
O20 C21 1.492(4) yes
O20 C28 1.392(3) yes
O21 C27 1.338(3) yes
O30 C31 1.483(4) yes
O30 C38 1.388(3) yes
O31 C37 1.339(3) yes
O40 C41 1.490(3) yes
O40 C48 1.382(3) yes
O41 C47 1.337(3) yes
C1 C2 1.507(5) no
C3 C4 1.532(5) no
C11 C12 1.561(5) no
C11 C19 1.508(5) no
C11 C20 1.504(4) no
C12 C13 1.507(4) no
C13 C14 1.396(4) no
C13 C18 1.381(4) no
C14 C15 1.389(4) no
C15 C16 1.399(5) no
C16 C17 1.399(4) no
C17 C18 1.403(4) no
C21 C22 1.545(5) no
C21 C29 1.510(4) no
C21 C30 1.515(5) no
C22 C23 1.505(5) no
C23 C24 1.384(4) no
C23 C28 1.383(4) no
C24 C25 1.397(5) no
C25 C26 1.404(4) no
C26 C27 1.404(3) no
C27 C28 1.391(3) no
C31 C32 1.547(5) no
C31 C39 1.523(6) no
C31 C40 1.506(5) no
C32 C33 1.509(4) no
C33 C34 1.393(4) no
C33 C38 1.373(3) no
C34 C35 1.395(5) no
C35 C36 1.389(4) no
C36 C37 1.398(3) no
C37 C38 1.398(4) no
C41 C42 1.548(5) no
C41 C49 1.506(5) no
C41 C50 1.517(4) no
C42 C43 1.501(4) no
C43 C44 1.396(4) no
C43 C48 1.376(3) no
C44 C45 1.389(4) no
C45 C46 1.400(4) no
C46 C47 1.400(4) no
C47 C48 1.395(3) no
C1 H1A 0.9900 no
C1 H1B 0.9900 no
C2 H2A 0.9800 no
C2 H2B 0.9800 no
C2 H2C 0.9800 no
C3 H3A 0.9900 no
C3 H3B 0.9900 no
C4 H4A 0.9800 no
C4 H4B 0.9800 no
C4 H4C 0.9800 no
C12 H12A 0.9900 no
C12 H12B 0.9900 no
C14 H14A 0.9500 no
C15 H15A 0.9500 no
C16 H16A 0.9500 no
C19 H19A 0.9800 no
C19 H19B 0.9800 no
C19 H19C 0.9800 no
C20 H20A 0.9800 no
C20 H20B 0.9800 no
C20 H20C 0.9800 no
C22 H22A 0.9900 no
C22 H22B 0.9900 no
C24 H24A 0.9500 no
C25 H25A 0.9500 no
C26 H26A 0.9500 no
C29 H29A 0.9800 no
C29 H29B 0.9800 no
C29 H29C 0.9800 no
C30 H30A 0.9800 no
C30 H30B 0.9800 no
C30 H30C 0.9800 no
C32 H32A 0.9900 no
C32 H32B 0.9900 no
C34 H34A 0.9500 no
C35 H35A 0.9500 no
C36 H36A 0.9500 no
C39 H39A 0.9800 no
C39 H39B 0.9800 no
C39 H39C 0.9800 no
C40 H40A 0.9800 no
C40 H40B 0.9800 no
C40 H40C 0.9800 no
C42 H42A 0.9900 no
C42 H42B 0.9900 no
C44 H44A 0.9500 no
C45 H45A 0.9500 no
C46 H46A 0.9500 no
C49 H49A 0.9800 no
C49 H49B 0.9800 no
C49 H49C 0.9800 no
C50 H50A 0.9800 no
C50 H50B 0.9800 no
C50 H50C 0.9800 no

loop_
_geom_torsion_atom_site_label_1
_geom_torsion_atom_site_label_2
_geom_torsion_atom_site_label_3
_geom_torsion_atom_site_label_4
_geom_torsion
_geom_torsion_publ_flag
O11 Ba O10 C11 179.5(3) no
O11 Ba O10 C18 -1.04(18) no
O21 Ba O10 C11 -179.6(2) no
O21 Ba O10 C18 -0.2(2) no
O30 Ba O10 C11 -85.7(2) no
O30 Ba O10 C18 93.76(19) no
O31 Ba O10 C11 -26.1(2) no
O31 Ba O10 C18 153.37(19) no
O40 Ba O10 C11 89.1(2) no
O40 Ba O10 C18 -91.45(19) no
O41 Ba O10 C11 29.8(2) no
O41 Ba O10 C18 -150.71(19) no
O10 Ba O11 Zn1 -165.49(14) no
O10 Ba O11 C17 1.29(19) no
O20 Ba O11 Zn1 32.17(14) no
O20 Ba O11 C17 -161.05(19) no
O21 Ba O11 Zn1 15.45(12) no
O21 Ba O11 C17 -177.8(2) no
O30 Ba O11 Zn1 110.08(13) no
O30 Ba O11 C17 -83.1(2) no
O31 Ba O11 Zn1 151.47(12) no
O31 Ba O11 C17 -41.8(2) no
O40 Ba O11 Zn1 -70.98(13) no
O40 Ba O11 C17 95.8(2) no
O41 Ba O11 Zn1 -108.41(14) no
O41 Ba O11 C17 58.4(2) no
O11 Ba O20 C21 147.6(3) no
O11 Ba O20 C28 -24.53(19) no
O21 Ba O20 C21 163.7(3) no
O21 Ba O20 C28 -8.47(17) no
O30 Ba O20 C21 60.4(3) no
O30 Ba O20 C28 -111.75(18) no
O31 Ba O20 C21 1.1(3) no
O31 Ba O20 C28 -171.02(18) no
O40 Ba O20 C21 -114.1(3) no
O40 Ba O20 C28 73.75(18) no
O41 Ba O20 C21 -54.7(3) no
O41 Ba O20 C28 133.12(18) no
O10 Ba O21 Zn1 -16.51(14) no
O10 Ba O21 C27 170.53(18) no
O11 Ba O21 Zn1 -15.63(12) no
O11 Ba O21 C27 171.4(2) no
O20 Ba O21 Zn1 -177.79(14) no
O20 Ba O21 C27 9.26(18) no
O30 Ba O21 Zn1 -104.88(13) no
O30 Ba O21 C27 82.16(19) no
O31 Ba O21 Zn1 -147.01(13) no
O31 Ba O21 C27 40.0(2) no
O40 Ba O21 Zn1 79.04(13) no
O40 Ba O21 C27 -93.92(19) no
O41 Ba O21 Zn1 118.53(13) no
O41 Ba O21 C27 -54.4(2) no
O10 Ba O30 C31 -75.4(3) no
O10 Ba O30 C38 94.53(19) no
O11 Ba O30 C31 -17.0(3) no
O11 Ba O30 C38 152.92(19) no
O20 Ba O30 C31 96.4(3) no
O20 Ba O30 C38 -93.66(19) no
O21 Ba O30 C31 39.0(3) no
O21 Ba O30 C38 -151.04(19) no
O31 Ba O30 C31 -168.0(3) no
O31 Ba O30 C38 1.90(18) no
O41 Ba O30 C31 -172.7(2) no
O41 Ba O30 C38 -2.8(2) no
O10 Ba O31 Zn2 112.27(13) no
O10 Ba O31 C37 -87.9(2) no
O11 Ba O31 Zn2 147.92(12) no
O11 Ba O31 C37 -52.2(2) no
O20 Ba O31 Zn2 -85.28(13) no
O20 Ba O31 C37 74.6(2) no
O21 Ba O31 Zn2 -111.46(14) no
O21 Ba O31 C37 48.4(2) no
O30 Ba O31 Zn2 -162.16(15) no
O30 Ba O31 C37 -2.32(19) no
O40 Ba O31 Zn2 15.96(14) no
O40 Ba O31 C37 175.80(19) no
O41 Ba O31 Zn2 12.78(12) no
O41 Ba O31 C37 172.6(2) no
O10 Ba O40 C41 72.4(3) no
O10 Ba O40 C48 -97.9(2) no
O11 Ba O40 C41 13.6(3) no
O11 Ba O40 C48 -156.7(2) no
O20 Ba O40 C41 -100.9(3) no
O20 Ba O40 C48 88.8(2) no
O21 Ba O40 C41 -42.2(3) no
O21 Ba O40 C48 147.4(2) no
O31 Ba O40 C41 165.5(2) no
O31 Ba O40 C48 -4.9(2) no
O41 Ba O40 C41 168.6(3) no
O41 Ba O40 C48 -1.8(2) no
O10 Ba O41 Zn2 -97.81(13) no
O10 Ba O41 C47 94.4(2) no
O11 Ba O41 Zn2 -144.20(13) no
O11 Ba O41 C47 48.0(2) no
O20 Ba O41 Zn2 71.68(13) no
O20 Ba O41 C47 -96.2(2) no
O21 Ba O41 Zn2 122.65(13) no
O21 Ba O41 C47 -45.2(2) no
O30 Ba O41 Zn2 -7.88(14) no
O30 Ba O41 C47 -175.72(19) no
O31 Ba O41 Zn2 -12.74(12) no
O31 Ba O41 C47 179.4(2) no
O40 Ba O41 Zn2 170.63(15) no
O40 Ba O41 C47 2.79(19) no
O21 Zn1 O11 Ba -18.17(12) no
O21 Zn1 O11 C17 176.0(2) no
C1 Zn1 O11 Ba 135.18(18) no
C1 Zn1 O11 C17 -30.6(3) no
O11 Zn1 O21 Ba 18.75(13) no
O11 Zn1 O21 C27 -168.7(2) no
C1 Zn1 O21 Ba -136.04(16) no
C1 Zn1 O21 C27 36.5(3) no
O11 Zn1 C1 C2 -0.8(4) no
O21 Zn1 C1 C2 141.1(3) no
O41 Zn2 O31 Ba -15.08(13) no
O41 Zn2 O31 C37 -174.0(2) no
C3 Zn2 O31 Ba 146.51(17) no
C3 Zn2 O31 C37 -12.4(3) no
O31 Zn2 O41 Ba 15.18(13) no
O31 Zn2 O41 C47 -177.3(2) no
C3 Zn2 O41 Ba -147.14(16) no
C3 Zn2 O41 C47 20.4(3) no
O31 Zn2 C3 C4 -33.7(3) no
O41 Zn2 C3 C4 119.6(2) no
Ba O10 C11 C12 -177.08(19) no
Ba O10 C11 C19 63.8(3) no
Ba O10 C11 C20 -56.6(3) no
C18 O10 C11 C12 3.4(3) no
C18 O10 C11 C19 -115.7(3) no
C18 O10 C11 C20 123.9(3) no
Ba O10 C18 C13 179.84(18) no
Ba O10 C18 C17 0.9(3) no
C11 O10 C18 C13 -0.6(3) no
C11 O10 C18 C17 -179.5(2) no
Ba O11 C17 C16 178.6(2) no
Ba O11 C17 C18 -1.4(3) no
Zn1 O11 C17 C16 -17.6(4) no
Zn1 O11 C17 C18 162.33(19) no
Ba O20 C21 C22 161.9(2) no
Ba O20 C21 C29 39.9(4) no
Ba O20 C21 C30 -80.4(3) no
C28 O20 C21 C22 -25.5(3) no
C28 O20 C21 C29 -147.5(3) no
C28 O20 C21 C30 92.2(3) no
Ba O20 C28 C23 -170.8(2) no
Ba O20 C28 C27 8.8(3) no
C21 O20 C28 C23 14.6(3) no
C21 O20 C28 C27 -165.9(2) no
Ba O21 C27 C26 170.7(2) no
Ba O21 C27 C28 -9.1(3) no
Zn1 O21 C27 C26 -0.9(3) no
Zn1 O21 C27 C28 179.31(19) no
Ba O30 C31 C32 -170.1(2) no
Ba O30 C31 C39 73.3(3) no
Ba O30 C31 C40 -47.9(4) no
C38 O30 C31 C32 19.2(3) no
C38 O30 C31 C39 -97.4(3) no
C38 O30 C31 C40 141.5(3) no
Ba O30 C38 C33 176.1(2) no
Ba O30 C38 C37 -1.7(3) no
C31 O30 C38 C33 -11.3(3) no
C31 O30 C38 C37 170.9(3) no
Ba O31 C37 C36 -178.3(2) no
Ba O31 C37 C38 2.5(3) no
Zn2 O31 C37 C36 -22.1(4) no
Zn2 O31 C37 C38 158.8(2) no
Ba O40 C41 C42 173.4(2) no
Ba O40 C41 C49 -66.8(3) no
Ba O40 C41 C50 54.9(4) no
C48 O40 C41 C42 -15.7(3) no
C48 O40 C41 C49 104.1(3) no
C48 O40 C41 C50 -134.1(3) no
Ba O40 C48 C43 -176.8(2) no
Ba O40 C48 C47 1.0(4) no
C41 O40 C48 C43 10.1(3) no
C41 O40 C48 C47 -172.2(3) no
Ba O41 C47 C46 175.7(2) no
Ba O41 C47 C48 -3.6(3) no
Zn2 O41 C47 C46 10.0(4) no
Zn2 O41 C47 C48 -169.3(2) no
O10 C11 C12 C13 -4.8(3) no
C19 C11 C12 C13 110.4(3) no
C20 C11 C12 C13 -118.9(3) no
C11 C12 C13 C14 -177.5(3) no
C11 C12 C13 C18 4.6(3) no
C12 C13 C14 C15 -176.9(3) no
C18 C13 C14 C15 0.9(4) no
C12 C13 C18 O10 -2.7(3) no
C12 C13 C18 C17 176.2(3) no
C14 C13 C18 O10 179.1(3) no
C14 C13 C18 C17 -2.0(4) no
C13 C14 C15 C16 0.7(5) no
C14 C15 C16 C17 -1.3(5) no
C15 C16 C17 O11 -179.8(3) no
C15 C16 C17 C18 0.2(4) no
O11 C17 C18 O10 0.3(3) no
O11 C17 C18 C13 -178.5(2) no
C16 C17 C18 O10 -179.7(2) no
C16 C17 C18 C13 1.4(4) no
O20 C21 C22 C23 26.7(3) no
C29 C21 C22 C23 143.5(3) no
C30 C21 C22 C23 -87.4(3) no
C21 C22 C23 C24 163.9(4) no
C21 C22 C23 C28 -18.9(3) no
C22 C23 C24 C25 175.7(3) no
C28 C23 C24 C25 -1.2(5) no
C22 C23 C28 O20 3.3(3) no
C22 C23 C28 C27 -176.2(3) no
C24 C23 C28 O20 -179.0(3) no
C24 C23 C28 C27 1.4(4) no
C23 C24 C25 C26 0.4(5) no
C24 C25 C26 C27 0.2(4) no
C25 C26 C27 O21 -179.8(3) no
C25 C26 C27 C28 0.0(4) no
O21 C27 C28 O20 -0.5(3) no
O21 C27 C28 C23 179.0(3) no
C26 C27 C28 O20 179.7(2) no
C26 C27 C28 C23 -0.8(4) no
O30 C31 C32 C33 -19.8(3) no
C39 C31 C32 C33 93.5(3) no
C40 C31 C32 C33 -135.5(3) no
C31 C32 C33 C34 -168.9(4) no
C31 C32 C33 C38 13.8(3) no
C32 C33 C34 C35 -177.1(4) no
C38 C33 C34 C35 0.0(5) no
C32 C33 C38 O30 -2.1(3) no
C32 C33 C38 C37 175.7(3) no
C34 C33 C38 O30 -179.8(3) no
C34 C33 C38 C37 -2.1(5) no
C33 C34 C35 C36 1.4(5) no
C34 C35 C36 C37 -0.7(5) no
C35 C36 C37 O31 179.6(3) no
C35 C36 C37 C38 -1.2(4) no
O31 C37 C38 O30 -0.5(4) no
O31 C37 C38 C33 -178.1(3) no
C36 C37 C38 O30 -179.8(3) no
C36 C37 C38 C33 2.7(4) no
O40 C41 C42 C43 15.4(3) no
C49 C41 C42 C43 -99.6(3) no
C50 C41 C42 C43 130.0(3) no
C41 C42 C43 C44 173.3(3) no
C41 C42 C43 C48 -10.0(4) no
C42 C43 C44 C45 176.8(4) no
C48 C43 C44 C45 0.4(5) no
C42 C43 C48 O40 0.3(4) no
C42 C43 C48 C47 -177.4(3) no
C44 C43 C48 O40 177.5(3) no
C44 C43 C48 C47 -0.2(5) no
C43 C44 C45 C46 0.0(5) no
C44 C45 C46 C47 -0.5(5) no
C45 C46 C47 O41 -178.7(3) no
C45 C46 C47 C48 0.7(4) no
O41 C47 C48 O40 1.5(4) no
O41 C47 C48 C43 179.1(3) no
C46 C47 C48 O40 -177.9(3) no
C46 C47 C48 C43 -0.3(4) no
